data_4308274
loop_
_publ_author_name
'Grigorii L. Soloveichik'
'Matthew Andrus'
'Emil B. Lobkovsky'

_publ_section_title
;
Magnesium Borohydride Complexed by Tetramethylethylenediamine
;
_journal_name_full 'Inorganic Chemistry'
_journal_page_first 3790
_journal_page_last 3791
_journal_paper_doi 10.1021/ic700376n
_journal_volume 46
_journal_year 2007
_chemical_formula_moiety 'C6 H24 B2 Mg N2'
_chemical_formula_sum 'C6 H24 B2 Mg N2'
_chemical_formula_weight 170.20
_chemical_name_systematic
; 
 ? 
;
_space_group_IT_number 61
_symmetry_cell_setting orthorhombic
_symmetry_space_group_name_Hall '-P 2ac 2ab'
_symmetry_space_group_name_H-M 'P b c a'
_atom_sites_solution_hydrogens mixed
_atom_sites_solution_primary direct
_atom_sites_solution_secondary difmap
_audit_creation_method SHELXL-97
_cell_angle_alpha 90.00
_cell_angle_beta 90.00
_cell_angle_gamma 90.00
_cell_formula_units_Z 16
_cell_length_a 14.8324(7)
_cell_length_b 14.6130(7)
_cell_length_c 23.0893(11)
_cell_measurement_reflns_used 5890
_cell_measurement_temperature 173(2)
_cell_measurement_theta_max 24.31
_cell_measurement_theta_min 2.63
_cell_volume 5004.5(4)
_computing_cell_refinement 'Bruker SAINT+'
_computing_data_collection 'Bruker APEX2'
_computing_data_reduction 'Bruker SAINT+'
_computing_molecular_graphics 'Bruker SHELXTL'
_computing_publication_material 'Bruker SHELXTL'
_computing_structure_refinement 'SHELXL-97 (Sheldrick, 1997)'
_computing_structure_solution 'SHELXS-97 (Sheldrick, 1990)'
_diffrn_ambient_temperature 173(2)
_diffrn_measured_fraction_theta_full 0.983
_diffrn_measured_fraction_theta_max 0.983
_diffrn_measurement_device_type 'Bruker X8 APEX II diffractometer'
_diffrn_measurement_method 'phi and omega scans'
_diffrn_radiation_monochromator graphite
_diffrn_radiation_source 'fine-focus sealed tube'
_diffrn_radiation_type MoK\a
_diffrn_radiation_wavelength 0.71073
_diffrn_reflns_av_R_equivalents 0.0365
_diffrn_reflns_av_sigmaI/netI 0.0350
_diffrn_reflns_limit_h_max 17
_diffrn_reflns_limit_h_min -18
_diffrn_reflns_limit_k_max 18
_diffrn_reflns_limit_k_min -17
_diffrn_reflns_limit_l_max 26
_diffrn_reflns_limit_l_min -28
_diffrn_reflns_number 26360
_diffrn_reflns_theta_full 26.44
_diffrn_reflns_theta_max 26.44
_diffrn_reflns_theta_min 2.15
_exptl_absorpt_coefficient_mu 0.096
_exptl_absorpt_correction_T_max 0.9717
_exptl_absorpt_correction_T_min 0.9356
_exptl_absorpt_correction_type multi-scan
_exptl_absorpt_process_details SADABS
_exptl_crystal_colour colourless
_exptl_crystal_density_diffrn 0.904
_exptl_crystal_density_method 'not measured'
_exptl_crystal_description block
_exptl_crystal_F_000 1536
_exptl_crystal_size_max 0.70
_exptl_crystal_size_mid 0.50
_exptl_crystal_size_min 0.30
_refine_diff_density_max 0.173
_refine_diff_density_min -0.167
_refine_diff_density_rms 0.034
_refine_ls_extinction_method none
_refine_ls_goodness_of_fit_ref 1.051
_refine_ls_hydrogen_treatment mixed
_refine_ls_matrix_type full
_refine_ls_number_parameters 322
_refine_ls_number_reflns 5067
_refine_ls_number_restraints 50
_refine_ls_restrained_S_all 1.047
_refine_ls_R_factor_all 0.0648
_refine_ls_R_factor_gt 0.0386
_refine_ls_shift/su_max 0.527
_refine_ls_shift/su_mean 0.025
_refine_ls_structure_factor_coef Fsqd
_refine_ls_weighting_details 'calc w=1/[\s^2^(Fo^2^)+(0.0593P)^2^+0.4445P] where P=(Fo^2^+2Fc^2^)/3'
_refine_ls_weighting_scheme calc
_refine_ls_wR_factor_gt 0.1026
_refine_ls_wR_factor_ref 0.1129
_reflns_number_gt 3499
_reflns_number_total 5067
_reflns_threshold_expression >2sigma(I)
_cod_data_source_file ic700376n-file001.cif
_cod_data_source_block solo1
_cod_depositor_comments
;
The following automatic conversions were performed:
'_symmetry_cell_setting' value 'Orthorhombic' changed to 'orthorhombic'
according to '/home/saulius/struct/CIF-dictionaries/cif_core.dic'
dictionary named 'cif_core.dic' version 2.4.1 from 2010-06-29.

Automatic conversion script
Id: cif_fix_enum 1527 2010-12-29 10:47:43Z saulius 
;
_cod_database_code 4308274

loop_
_symmetry_equiv_pos_as_xyz
'x, y, z'
'-x+1/2, -y, z+1/2'
'-x, y+1/2, -z+1/2'
'x+1/2, -y+1/2, -z'
'-x, -y, -z'
'x-1/2, y, -z-1/2'
'x, -y-1/2, z-1/2'
'-x-1/2, y-1/2, z'

loop_
_atom_site_label
_atom_site_type_symbol
_atom_site_fract_x
_atom_site_fract_y
_atom_site_fract_z
_atom_site_U_iso_or_equiv
_atom_site_adp_type
_atom_site_occupancy
_atom_site_symmetry_multiplicity
_atom_site_calc_flag
_atom_site_refinement_flags
_atom_site_disorder_assembly
_atom_site_disorder_group
Mg2 Mg 0.71819(2) 0.21165(2) 0.510818(14) 0.03158(8) Uani 1 1 d . . .
Mg1 Mg 0.94968(2) 0.07919(2) 0.263410(14) 0.03196(9) Uani 1 1 d . . .
N1 N 0.93739(6) -0.00705(5) 0.18628(4) 0.0364(2) Uani 1 1 d . . .
N2 N 1.09122(6) 0.07980(6) 0.24232(4) 0.0369(2) Uani 1 1 d . . .
N3 N 0.79693(6) 0.27492(6) 0.44312(4) 0.0433(3) Uani 1 1 d . A .
N4 N 0.84641(6) 0.15415(6) 0.53785(4) 0.0446(3) Uani 1 1 d . A .
C1 C 1.03193(7) -0.02825(8) 0.17000(5) 0.0455(3) Uani 1 1 d . . .
C2 C 1.09300(8) 0.05202(9) 0.18058(5) 0.0475(3) Uani 1 1 d . . .
C3 C 0.89352(8) 0.04267(9) 0.13840(5) 0.0572(4) Uani 1 1 d . . .
H3A H 0.8909 0.0032 0.1041 0.086 Uiso 1 1 calc R . .
H3B H 0.9282 0.0979 0.1294 0.086 Uiso 1 1 calc R . .
H3C H 0.8322 0.0599 0.1499 0.086 Uiso 1 1 calc R . .
C4 C 0.88884(9) -0.09411(8) 0.19551(6) 0.0584(4) Uani 1 1 d . . .
H4A H 0.8260 -0.0812 0.2059 0.088 Uiso 1 1 calc R . .
H4B H 0.9177 -0.1283 0.2269 0.088 Uiso 1 1 calc R . .
H4C H 0.8906 -0.1305 0.1599 0.088 Uiso 1 1 calc R . .
C5 C 1.13548(8) 0.17010(8) 0.24777(5) 0.0513(3) Uani 1 1 d . . .
H5A H 1.1353 0.1891 0.2885 0.077 Uiso 1 1 calc R . .
H5B H 1.1027 0.2152 0.2245 0.077 Uiso 1 1 calc R . .
H5C H 1.1978 0.1658 0.2340 0.077 Uiso 1 1 calc R . .
C6 C 1.14200(8) 0.01420(9) 0.27805(6) 0.0556(4) Uani 1 1 d . . .
H6A H 1.2039 0.0094 0.2635 0.083 Uiso 1 1 calc R . .
H6B H 1.1129 -0.0459 0.2762 0.083 Uiso 1 1 calc R . .
H6C H 1.1430 0.0354 0.3183 0.083 Uiso 1 1 calc R . .
C7 C 0.88671(16) 0.22988(19) 0.44696(11) 0.0716(8) Uani 0.6404(16) 1 d PU A 1
H7A H 0.8855 0.1717 0.4250 0.086 Uiso 0.6404(16) 1 calc PR A 1
H7B H 0.9329 0.2700 0.4293 0.086 Uiso 0.6404(16) 1 calc PR A 1
C8 C 0.91127(13) 0.21097(15) 0.50870(10) 0.0607(6) Uani 0.6404(16) 1 d PU A 1
H8A H 0.9709 0.1805 0.5098 0.073 Uiso 0.6404(16) 1 calc PR A 1
H8B H 0.9166 0.2698 0.5297 0.073 Uiso 0.6404(16) 1 calc PR A 1
C11 C 0.85705(15) 0.16428(18) 0.60296(9) 0.0685(7) Uani 0.6404(16) 1 d PU A 1
H11A H 0.9150 0.1382 0.6150 0.103 Uiso 0.6404(16) 1 calc PR A 1
H11B H 0.8079 0.1319 0.6226 0.103 Uiso 0.6404(16) 1 calc PR A 1
H11C H 0.8551 0.2293 0.6133 0.103 Uiso 0.6404(16) 1 calc PR A 1
C12 C 0.85525(15) 0.05793(14) 0.52317(12) 0.0654(8) Uani 0.6404(16) 1 d PU A 1
H12A H 0.9140 0.0354 0.5363 0.098 Uiso 0.6404(16) 1 calc PR A 1
H12B H 0.8505 0.0504 0.4811 0.098 Uiso 0.6404(16) 1 calc PR A 1
H12C H 0.8072 0.0230 0.5422 0.098 Uiso 0.6404(16) 1 calc PR A 1
C7' C 0.8882(3) 0.2456(4) 0.4545(3) 0.0890(18) Uani 0.3596(16) 1 d PU A 2
H7'A H 0.9190 0.2424 0.4165 0.107 Uiso 0.3596(16) 1 calc PR A 2
H7'B H 0.9175 0.2956 0.4765 0.107 Uiso 0.3596(16) 1 calc PR A 2
C8' C 0.9083(2) 0.1653(3) 0.48329(18) 0.0650(12) Uani 0.3596(16) 1 d PU A 2
H8'A H 0.9723 0.1659 0.4954 0.078 Uiso 0.3596(16) 1 calc PR A 2
H8'B H 0.8993 0.1127 0.4569 0.078 Uiso 0.3596(16) 1 calc PR A 2
C11' C 0.8940(3) 0.1946(3) 0.58511(18) 0.0725(14) Uani 0.3596(16) 1 d PU A 2
H11D H 0.9512 0.1624 0.5909 0.109 Uiso 0.3596(16) 1 calc PR A 2
H11E H 0.8574 0.1901 0.6204 0.109 Uiso 0.3596(16) 1 calc PR A 2
H11F H 0.9059 0.2592 0.5765 0.109 Uiso 0.3596(16) 1 calc PR A 2
C12' C 0.8429(3) 0.0529(3) 0.5486(2) 0.0649(14) Uani 0.3596(16) 1 d PU A 2
H12D H 0.9024 0.0315 0.5612 0.097 Uiso 0.3596(16) 1 calc PR A 2
H12E H 0.8258 0.0213 0.5128 0.097 Uiso 0.3596(16) 1 calc PR A 2
H12F H 0.7984 0.0398 0.5788 0.097 Uiso 0.3596(16) 1 calc PR A 2
C9 C 0.76191(12) 0.25665(13) 0.38516(6) 0.0927(6) Uani 1 1 d . . .
H9A H 0.8008 0.2861 0.3563 0.139 Uiso 1 1 calc R A .
H9B H 0.7006 0.2811 0.3819 0.139 Uiso 1 1 calc R . .
H9C H 0.7608 0.1905 0.3783 0.139 Uiso 1 1 calc R . .
C10 C 0.80060(11) 0.37500(8) 0.45020(7) 0.0863(5) Uani 1 1 d . . .
H10A H 0.8384 0.4015 0.4197 0.129 Uiso 1 1 calc R A .
H10B H 0.8263 0.3898 0.4882 0.129 Uiso 1 1 calc R . .
H10C H 0.7396 0.4003 0.4475 0.129 Uiso 1 1 calc R . .
B1 B 0.90091(9) 0.22594(9) 0.24604(6) 0.0442(3) Uani 1 1 d . . .
B2 B 0.91125(12) -0.00312(11) 0.34318(7) 0.0625(5) Uani 1 1 d . . .
B3 B 0.61892(10) 0.10874(9) 0.47521(6) 0.0496(4) Uani 1 1 d . A .
B4 B 0.66668(11) 0.31815(10) 0.57771(6) 0.0512(4) Uani 1 1 d . A .
H1 H 0.8941(12) -0.0396(13) 0.3821(8) 0.139(7) Uiso 1 1 d . . .
H2 H 0.9524(9) -0.0514(9) 0.3137(6) 0.088(5) Uiso 1 1 d . . .
H3 H 0.9584(8) 0.0584(8) 0.3481(5) 0.058(3) Uiso 1 1 d . . .
H4 H 0.8538(8) 0.0184(8) 0.3161(5) 0.065(4) Uiso 1 1 d . . .
H5 H 0.8631(8) 0.2889(8) 0.2488(5) 0.061(4) Uiso 1 1 d . . .
H6 H 0.9492(9) 0.2193(8) 0.2094(5) 0.070(4) Uiso 1 1 d . . .
H7 H 0.8577(8) 0.1634(9) 0.2441(5) 0.069(4) Uiso 1 1 d . . .
H8 H 0.9438(7) 0.2140(7) 0.2865(4) 0.042(3) Uiso 1 1 d . . .
H9 H 0.6107(11) 0.3474(11) 0.6027(7) 0.118(6) Uiso 1 1 d . . .
H10 H 0.7297(11) 0.3510(11) 0.5832(7) 0.112(6) Uiso 1 1 d . . .
H11 H 0.6724(8) 0.2427(9) 0.5900(5) 0.070(4) Uiso 1 1 d . . .
H12 H 0.6475(8) 0.3205(9) 0.5295(5) 0.070(4) Uiso 1 1 d . . .
H13 H 0.5633(10) 0.0619(9) 0.4594(6) 0.090(5) Uiso 1 1 d . . .
H14 H 0.6822(10) 0.0946(9) 0.4538(6) 0.080(4) Uiso 1 1 d . . .
H15 H 0.6273(9) 0.1096(8) 0.5240(6) 0.072(4) Uiso 1 1 d . . .
H16 H 0.6019(8) 0.1823(9) 0.4638(5) 0.069(4) Uiso 1 1 d . . .
H1B H 1.0461(7) -0.0803(6) 0.1931(4) 0.036(3) Uiso 1 1 d . . .
H1A H 1.0356(8) -0.0459(8) 0.1274(5) 0.059(3) Uiso 1 1 d . . .
H2B H 1.1542(8) 0.0367(8) 0.1688(5) 0.058(3) Uiso 1 1 d . . .
H2A H 1.0720(7) 0.1060(7) 0.1568(5) 0.051(3) Uiso 1 1 d . . .

loop_
_atom_site_aniso_label
_atom_site_aniso_U_11
_atom_site_aniso_U_22
_atom_site_aniso_U_33
_atom_site_aniso_U_23
_atom_site_aniso_U_13
_atom_site_aniso_U_12
Mg2 0.03668(18) 0.02837(16) 0.02968(16) 0.00105(13) 0.00480(14) -0.00239(14)
Mg1 0.02968(17) 0.03103(17) 0.03516(17) -0.00576(14) 0.00575(14) -0.00070(14)
N1 0.0323(5) 0.0341(4) 0.0428(5) -0.0099(4) -0.0050(4) 0.0054(4)
N2 0.0292(5) 0.0441(5) 0.0375(5) -0.0042(4) -0.0018(4) 0.0021(4)
N3 0.0520(6) 0.0347(5) 0.0433(5) 0.0007(4) 0.0168(4) -0.0013(4)
N4 0.0454(5) 0.0348(5) 0.0535(5) -0.0013(4) -0.0112(4) -0.0033(4)
C1 0.0410(6) 0.0518(6) 0.0437(6) -0.0160(5) 0.0030(5) 0.0131(5)
C2 0.0341(6) 0.0674(8) 0.0410(6) -0.0095(6) 0.0090(5) 0.0036(6)
C3 0.0625(8) 0.0599(7) 0.0492(7) -0.0162(6) -0.0230(6) 0.0171(6)
C4 0.0569(8) 0.0416(6) 0.0768(9) -0.0232(6) -0.0008(7) -0.0072(6)
C5 0.0341(6) 0.0576(7) 0.0620(7) -0.0018(6) 0.0003(5) -0.0118(6)
C6 0.0457(7) 0.0592(7) 0.0620(8) -0.0003(6) -0.0139(6) 0.0122(6)
C7 0.0597(14) 0.0820(17) 0.0731(15) 0.0022(13) 0.0352(12) 0.0171(13)
C8 0.0333(10) 0.0602(12) 0.0888(15) -0.0116(11) 0.0029(10) -0.0038(9)
C11 0.0630(14) 0.0875(16) 0.0550(12) 0.0026(12) -0.0246(10) 0.0092(12)
C12 0.0588(14) 0.0384(11) 0.0989(18) -0.0032(11) -0.0139(12) 0.0101(10)
C7' 0.053(3) 0.106(4) 0.108(4) 0.048(3) 0.044(3) 0.023(3)
C8' 0.042(2) 0.076(3) 0.077(3) 0.004(2) 0.0174(19) 0.015(2)
C11' 0.070(3) 0.080(3) 0.067(3) -0.025(2) -0.028(2) 0.015(2)
C12' 0.057(3) 0.039(2) 0.098(4) 0.010(2) -0.014(2) 0.0064(18)
C9 0.1208(13) 0.1233(14) 0.0341(7) 0.0035(8) 0.0219(8) -0.0260(11)
C10 0.1153(11) 0.0355(7) 0.1080(11) 0.0074(7) 0.0673(9) -0.0101(7)
B1 0.0409(7) 0.0376(7) 0.0541(8) -0.0061(6) 0.0023(6) 0.0058(6)
B2 0.0870(11) 0.0527(9) 0.0477(8) 0.0034(7) 0.0200(8) -0.0108(8)
B3 0.0496(8) 0.0445(7) 0.0548(8) 0.0015(6) -0.0067(7) -0.0124(7)
B4 0.0639(9) 0.0461(8) 0.0437(7) -0.0083(6) 0.0119(7) 0.0028(7)

loop_
_atom_type_symbol
_atom_type_description
_atom_type_scat_dispersion_real
_atom_type_scat_dispersion_imag
_atom_type_scat_source
B B 0.0013 0.0007 'International Tables Vol C Tables 4.2.6.8 and 6.1.1.4'
H H 0.0000 0.0000 'International Tables Vol C Tables 4.2.6.8 and 6.1.1.4'
Mg Mg 0.0486 0.0363 'International Tables Vol C Tables 4.2.6.8 and 6.1.1.4'
C C 0.0033 0.0016 'International Tables Vol C Tables 4.2.6.8 and 6.1.1.4'
N N 0.0061 0.0033 'International Tables Vol C Tables 4.2.6.8 and 6.1.1.4'

loop_
_geom_angle_atom_site_label_1
_geom_angle_atom_site_label_2
_geom_angle_atom_site_label_3
_geom_angle
_geom_angle_site_symmetry_1
_geom_angle_site_symmetry_3
_geom_angle_publ_flag
N3 Mg2 N4 84.26(4) . . ?
N3 Mg2 B3 111.97(5) . . ?
N4 Mg2 B3 114.70(5) . . ?
N3 Mg2 B4 111.87(5) . . ?
N4 Mg2 B4 110.89(5) . . ?
B3 Mg2 B4 118.27(6) . . ?
N3 Mg2 C8 56.52(5) . . ?
N4 Mg2 C8 29.26(5) . . ?
B3 Mg2 C8 130.02(6) . . ?
B4 Mg2 C8 110.04(6) . . ?
N3 Mg2 H11 138.4(4) . . ?
N4 Mg2 H11 97.0(4) . . ?
B3 Mg2 H11 105.2(4) . . ?
B4 Mg2 H11 29.4(4) . . ?
C8 Mg2 H11 110.8(4) . . ?
N3 Mg2 H12 95.8(4) . . ?
N4 Mg2 H12 136.2(4) . . ?
B3 Mg2 H12 105.8(4) . . ?
B4 Mg2 H12 29.6(4) . . ?
C8 Mg2 H12 122.9(4) . . ?
H11 Mg2 H12 55.4(5) . . ?
N3 Mg2 H14 91.8(4) . . ?
N4 Mg2 H14 94.7(4) . . ?
B3 Mg2 H14 27.9(4) . . ?
B4 Mg2 H14 146.1(4) . . ?
C8 Mg2 H14 103.1(4) . . ?
H11 Mg2 H14 129.3(5) . . ?
H12 Mg2 H14 128.9(5) . . ?
N3 Mg2 H15 141.4(4) . . ?
N4 Mg2 H15 104.7(4) . . ?
B3 Mg2 H15 30.0(4) . . ?
B4 Mg2 H15 100.0(4) . . ?
C8 Mg2 H15 131.5(4) . . ?
H11 Mg2 H15 78.7(5) . . ?
H12 Mg2 H15 102.0(5) . . ?
H14 Mg2 H15 50.6(5) . . ?
N3 Mg2 H16 99.2(3) . . ?
N4 Mg2 H16 142.7(3) . . ?
B3 Mg2 H16 30.0(3) . . ?
B4 Mg2 H16 102.2(3) . . ?
C8 Mg2 H16 145.0(3) . . ?
H11 Mg2 H16 104.0(5) . . ?
H12 Mg2 H16 80.7(5) . . ?
H14 Mg2 H16 48.3(5) . . ?
H15 Mg2 H16 51.5(5) . . ?
N2 Mg1 N1 84.24(3) . . ?
N2 Mg1 B2 115.45(5) . . ?
N1 Mg1 B2 109.49(5) . . ?
N2 Mg1 B1 105.27(4) . . ?
N1 Mg1 B1 111.65(4) . . ?
B2 Mg1 B1 123.80(6) . . ?
N2 Mg1 H2 95.9(4) . . ?
N1 Mg1 H2 86.2(4) . . ?
B2 Mg1 H2 29.7(4) . . ?
B1 Mg1 H2 153.3(4) . . ?
N2 Mg1 H3 99.2(3) . . ?
N1 Mg1 H3 136.0(3) . . ?
B2 Mg1 H3 30.2(3) . . ?
B1 Mg1 H3 109.6(3) . . ?
H2 Mg1 H3 49.9(5) . . ?
N2 Mg1 H4 143.4(3) . . ?
N1 Mg1 H4 100.0(3) . . ?
B2 Mg1 H4 28.9(3) . . ?
B1 Mg1 H4 106.6(3) . . ?
H2 Mg1 H4 48.8(5) . . ?
H3 Mg1 H4 53.1(5) . . ?
N2 Mg1 H6 83.2(3) . . ?
N1 Mg1 H6 93.9(3) . . ?
B2 Mg1 H6 150.8(3) . . ?
B1 Mg1 H6 27.3(3) . . ?
H2 Mg1 H6 179.1(5) . . ?
H3 Mg1 H6 130.1(4) . . ?
H4 Mg1 H6 132.0(5) . . ?
N2 Mg1 H7 130.3(4) . . ?
N1 Mg1 H7 97.0(4) . . ?
B2 Mg1 H7 110.8(4) . . ?
B1 Mg1 H7 28.9(4) . . ?
H2 Mg1 H7 133.8(5) . . ?
H3 Mg1 H7 112.3(5) . . ?
H4 Mg1 H7 85.6(5) . . ?
H6 Mg1 H7 47.1(5) . . ?
N2 Mg1 H8 95.5(3) . . ?
N1 Mg1 H8 139.8(3) . . ?
B2 Mg1 H8 106.8(3) . . ?
B1 Mg1 H8 29.8(3) . . ?
H2 Mg1 H8 133.5(5) . . ?
H3 Mg1 H8 83.9(4) . . ?
H4 Mg1 H8 103.4(4) . . ?
H6 Mg1 H8 46.5(4) . . ?
H7 Mg1 H8 53.4(5) . . ?
C3 N1 C1 109.26(9) . . ?
C3 N1 C4 108.51(9) . . ?
C1 N1 C4 108.49(8) . . ?
C3 N1 Mg1 111.29(6) . . ?
C1 N1 Mg1 104.33(6) . . ?
C4 N1 Mg1 114.77(7) . . ?
C6 N2 C5 107.82(9) . . ?
C6 N2 C2 110.58(9) . . ?
C5 N2 C2 108.55(9) . . ?
C6 N2 Mg1 111.66(7) . . ?
C5 N2 Mg1 114.63(7) . . ?
C2 N2 Mg1 103.51(6) . . ?
C9 N3 C10 107.24(12) . . ?
C9 N3 C7 106.98(13) . . ?
C10 N3 C7 113.56(14) . . ?
C9 N3 C7' 116.5(3) . . ?
C10 N3 C7' 103.9(3) . . ?
C7 N3 C7' 11.2(3) . . ?
C9 N3 Mg2 113.13(8) . . ?
C10 N3 Mg2 111.40(7) . . ?
C7 N3 Mg2 104.57(11) . . ?
C7' N3 Mg2 104.4(2) . . ?
C11' N4 C12 122.3(2) . . ?
C11' N4 C8 77.7(2) . . ?
C12 N4 C8 112.92(15) . . ?
C11' N4 C12' 107.4(3) . . ?
C12 N4 C12' 24.2(2) . . ?
C8 N4 C12' 132.0(2) . . ?
C11' N4 C11 32.0(2) . . ?
C12 N4 C11 108.42(15) . . ?
C8 N4 C11 109.72(14) . . ?
C12' N4 C11 86.3(2) . . ?
C11' N4 C8' 106.4(2) . . ?
C12 N4 C8' 81.96(19) . . ?
C8 N4 C8' 34.11(17) . . ?
C12' N4 C8' 104.8(2) . . ?
C11 N4 C8' 136.46(19) . . ?
C11' N4 Mg2 119.48(18) . . ?
C12 N4 Mg2 112.75(11) . . ?
C8 N4 Mg2 103.18(10) . . ?
C12' N4 Mg2 113.52(18) . . ?
C11 N4 Mg2 109.75(10) . . ?
C8' N4 Mg2 103.97(15) . . ?
N1 C1 C2 111.43(9) . . ?
N1 C1 H1B 103.5(6) . . ?
C2 C1 H1B 113.5(6) . . ?
N1 C1 H1A 110.4(6) . . ?
C2 C1 H1A 108.8(6) . . ?
H1B C1 H1A 109.1(9) . . ?
N2 C2 C1 111.07(9) . . ?
N2 C2 H2B 110.3(7) . . ?
C1 C2 H2B 109.8(7) . . ?
N2 C2 H2A 107.7(6) . . ?
C1 C2 H2A 109.6(6) . . ?
H2B C2 H2A 108.4(9) . . ?
N1 C3 H3A 109.5 . . ?
N1 C3 H3B 109.5 . . ?
H3A C3 H3B 109.5 . . ?
N1 C3 H3C 109.5 . . ?
H3A C3 H3C 109.5 . . ?
H3B C3 H3C 109.5 . . ?
N1 C4 H4A 109.5 . . ?
N1 C4 H4B 109.5 . . ?
H4A C4 H4B 109.5 . . ?
N1 C4 H4C 109.5 . . ?
H4A C4 H4C 109.5 . . ?
H4B C4 H4C 109.5 . . ?
N2 C5 H5A 109.5 . . ?
N2 C5 H5B 109.5 . . ?
H5A C5 H5B 109.5 . . ?
N2 C5 H5C 109.5 . . ?
H5A C5 H5C 109.5 . . ?
H5B C5 H5C 109.5 . . ?
N2 C6 H6A 109.5 . . ?
N2 C6 H6B 109.5 . . ?
H6A C6 H6B 109.5 . . ?
N2 C6 H6C 109.5 . . ?
H6A C6 H6C 109.5 . . ?
H6B C6 H6C 109.5 . . ?
C8 C7 N3 110.86(18) . . ?
C8 C7 H7A 109.5 . . ?
N3 C7 H7A 109.5 . . ?
C8 C7 H7B 109.4 . . ?
N3 C7 H7B 109.4 . . ?
H7A C7 H7B 108.1 . . ?
N4 C8 C7 112.92(17) . . ?
N4 C8 Mg2 47.56(7) . . ?
C7 C8 Mg2 76.84(12) . . ?
N4 C8 H8A 109.0 . . ?
C7 C8 H8A 109.0 . . ?
Mg2 C8 H8A 153.4 . . ?
N4 C8 H8B 109.0 . . ?
C7 C8 H8B 109.0 . . ?
Mg2 C8 H8B 93.9 . . ?
H8A C8 H8B 107.8 . . ?
N4 C11 H11A 109.5 . . ?
N4 C11 H11B 109.5 . . ?
H11A C11 H11B 109.5 . . ?
N4 C11 H11C 109.5 . . ?
H11A C11 H11C 109.5 . . ?
H11B C11 H11C 109.5 . . ?
N4 C12 H12A 109.5 . . ?
N4 C12 H12B 109.5 . . ?
H12A C12 H12B 109.5 . . ?
N4 C12 H12C 109.5 . . ?
H12A C12 H12C 109.5 . . ?
H12B C12 H12C 109.5 . . ?
C8' C7' N3 122.8(4) . . ?
C8' C7' H7'A 106.5 . . ?
N3 C7' H7'A 106.5 . . ?
C8' C7' H7'B 106.7 . . ?
N3 C7' H7'B 106.7 . . ?
H7'A C7' H7'B 106.5 . . ?
C7' C8' N4 110.4(3) . . ?
C7' C8' H8'A 109.5 . . ?
N4 C8' H8'A 109.5 . . ?
C7' C8' H8'B 109.7 . . ?
N4 C8' H8'B 109.6 . . ?
H8'A C8' H8'B 108.1 . . ?
N4 C11' H11D 109.5 . . ?
N4 C11' H11E 109.5 . . ?
H11D C11' H11E 109.5 . . ?
N4 C11' H11F 109.5 . . ?
H11D C11' H11F 109.5 . . ?
H11E C11' H11F 109.5 . . ?
N4 C12' H12D 109.5 . . ?
N4 C12' H12E 109.5 . . ?
H12D C12' H12E 109.5 . . ?
N4 C12' H12F 109.5 . . ?
H12D C12' H12F 109.5 . . ?
H12E C12' H12F 109.5 . . ?
N3 C9 H9A 109.5 . . ?
N3 C9 H9B 109.5 . . ?
H9A C9 H9B 109.5 . . ?
N3 C9 H9C 109.5 . . ?
H9A C9 H9C 109.5 . . ?
H9B C9 H9C 109.5 . . ?
N3 C10 H10A 109.5 . . ?
N3 C10 H10B 109.5 . . ?
H10A C10 H10B 109.5 . . ?
N3 C10 H10C 109.5 . . ?
H10A C10 H10C 109.5 . . ?
H10B C10 H10C 109.5 . . ?
Mg1 B1 H5 161.5(6) . . ?
Mg1 B1 H6 81.3(6) . . ?
H5 B1 H6 117.0(9) . . ?
Mg1 B1 H7 54.9(6) . . ?
H5 B1 H7 113.6(9) . . ?
H6 B1 H7 105.5(9) . . ?
Mg1 B1 H8 62.6(5) . . ?
H5 B1 H8 111.8(8) . . ?
H6 B1 H8 104.4(8) . . ?
H7 B1 H8 103.2(8) . . ?
Mg1 B2 H1 177.4(10) . . ?
Mg1 B2 H2 73.3(7) . . ?
H1 B2 H2 108.4(12) . . ?
Mg1 B2 H3 60.8(6) . . ?
H1 B2 H3 116.7(11) . . ?
H2 B2 H3 102.5(9) . . ?
Mg1 B2 H4 65.4(6) . . ?
H1 B2 H4 115.6(12) . . ?
H2 B2 H4 104.4(10) . . ?
H3 B2 H4 107.7(9) . . ?
Mg2 B3 H13 173.9(7) . . ?
Mg2 B3 H14 74.2(7) . . ?
H13 B3 H14 111.7(10) . . ?
Mg2 B3 H15 63.9(6) . . ?
H13 B3 H15 114.0(10) . . ?
H14 B3 H15 111.2(10) . . ?
Mg2 B3 H16 66.4(6) . . ?
H13 B3 H16 109.6(9) . . ?
H14 B3 H16 105.6(9) . . ?
H15 B3 H16 104.2(9) . . ?
Mg2 B4 H9 149.3(9) . . ?
Mg2 B4 H10 95.3(9) . . ?
H9 B4 H10 115.4(12) . . ?
Mg2 B4 H11 59.5(6) . . ?
H9 B4 H11 107.6(11) . . ?
H10 B4 H11 110.0(11) . . ?
Mg2 B4 H12 57.2(6) . . ?
H9 B4 H12 108.1(10) . . ?
H10 B4 H12 108.7(11) . . ?
H11 B4 H12 106.7(9) . . ?

loop_
_geom_bond_atom_site_label_1
_geom_bond_atom_site_label_2
_geom_bond_distance
_geom_bond_site_symmetry_2
_geom_bond_publ_flag
Mg2 N3 2.1591(9) . ?
Mg2 N4 2.1708(10) . ?
Mg2 B3 2.2596(14) . ?
Mg2 B4 2.3218(14) . ?
Mg2 C8 2.8642(19) . ?
Mg2 H11 2.001(12) . ?
Mg2 H12 1.954(12) . ?
Mg2 H14 2.223(13) . ?
Mg2 H15 2.034(12) . ?
Mg2 H16 2.083(12) . ?
Mg1 N2 2.1550(9) . ?
Mg1 N1 2.1892(9) . ?
Mg1 B2 2.2724(16) . ?
Mg1 B1 2.2984(14) . ?
Mg1 H2 2.234(13) . ?
Mg1 H3 1.983(11) . ?
Mg1 H4 2.071(12) . ?
Mg1 H6 2.397(12) . ?
Mg1 H7 1.891(13) . ?
Mg1 H8 2.042(10) . ?
N1 C3 1.4743(14) . ?
N1 C1 1.4845(14) . ?
N1 C4 1.4773(14) . ?
N2 C6 1.4720(14) . ?
N2 C5 1.4793(14) . ?
N2 C2 1.4824(14) . ?
N3 C9 1.4603(17) . ?
N3 C10 1.4725(15) . ?
N3 C7 1.488(3) . ?
N3 C7' 1.443(5) . ?
N4 C11' 1.428(4) . ?
N4 C12 1.452(2) . ?
N4 C8 1.438(2) . ?
N4 C12' 1.501(4) . ?
N4 C11 1.519(2) . ?
N4 C8' 1.567(4) . ?
C1 C2 1.5021(16) . ?
C1 H1B 0.953(10) . ?
C1 H1A 1.018(12) . ?
C2 H2B 0.974(11) . ?
C2 H2A 1.011(11) . ?
C3 H3A 0.9800 . ?
C3 H3B 0.9800 . ?
C3 H3C 0.9800 . ?
C4 H4A 0.9800 . ?
C4 H4B 0.9800 . ?
C4 H4C 0.9800 . ?
C5 H5A 0.9800 . ?
C5 H5B 0.9800 . ?
C5 H5C 0.9800 . ?
C6 H6A 0.9800 . ?
C6 H6B 0.9800 . ?
C6 H6C 0.9800 . ?
C7 C8 1.497(3) . ?
C7 H7A 0.9900 . ?
C7 H7B 0.9900 . ?
C8 H8A 0.9900 . ?
C8 H8B 0.9900 . ?
C11 H11A 0.9800 . ?
C11 H11B 0.9800 . ?
C11 H11C 0.9800 . ?
C12 H12A 0.9800 . ?
C12 H12B 0.9800 . ?
C12 H12C 0.9800 . ?
C7' C8' 1.381(7) . ?
C7' H7'A 0.9900 . ?
C7' H7'B 0.9900 . ?
C8' H8'A 0.9900 . ?
C8' H8'B 0.9900 . ?
C11' H11D 0.9800 . ?
C11' H11E 0.9800 . ?
C11' H11F 0.9800 . ?
C12' H12D 0.9800 . ?
C12' H12E 0.9800 . ?
C12' H12F 0.9800 . ?
C9 H9A 0.9800 . ?
C9 H9B 0.9800 . ?
C9 H9C 0.9800 . ?
C10 H10A 0.9800 . ?
C10 H10B 0.9800 . ?
C10 H10C 0.9800 . ?
B1 H5 1.079(12) . ?
B1 H6 1.113(13) . ?
B1 H7 1.117(13) . ?
B1 H8 1.144(10) . ?
B2 H1 1.076(19) . ?
B2 H2 1.154(14) . ?
B2 H3 1.145(12) . ?
B2 H4 1.103(12) . ?
B3 H13 1.133(14) . ?
B3 H14 1.080(14) . ?
B3 H15 1.134(13) . ?
B3 H16 1.135(12) . ?
B4 H9 1.097(16) . ?
B4 H10 1.059(16) . ?
B4 H11 1.141(13) . ?
B4 H12 1.149(12) . ?
